data_4020838
loop_
_publ_author_name
'Fei Ding'
'Mark T. Valahovic'
'Joseph M. Keane'
'Mitchell R. Anstey'
'Michal Sabat'
'Carl O. Trindle'
'W. Dean Harman'

_publ_section_title
;
 Diastereo- and Enantioselective Dearomatization
 of Rhenium-Bound Naphthalenes
;
_journal_name_full 'Journal of Organic Chemistry'
_journal_page_first 2257
_journal_page_last 2267
_journal_paper_doi 10.1021/jo030318k
_journal_volume 69
_journal_year 2004
_chemical_formula_sum 'C31.5 H44 B N8 O4.5 Re'
_chemical_formula_weight 803.76
_space_group_IT_number 2
_symmetry_cell_setting triclinic
_symmetry_space_group_name_Hall '-P 1'
_symmetry_space_group_name_H-M 'P -1'
_cell_angle_alpha 81.0820(10)
_cell_angle_beta 72.1760(10)
_cell_angle_gamma 61.7150(10)
_cell_formula_units_Z 4
_cell_length_a 15.7206(11)
_cell_length_b 15.8605(11)
_cell_length_c 18.2303(12)
_cell_measurement_temperature 153(2)
_cell_volume 3810.4(5)
_diffrn_ambient_temperature 153(2)
_exptl_crystal_density_diffrn 1.401
_cod_depositor_comments
;
The following automatic conversions were performed:
'_symmetry_cell_setting' value 'Triclinic' changed to 'triclinic'
according to '/home/saulius/struct/CIF-dictionaries/cif_core.dic'
dictionary named 'cif_core.dic' version 2.4.1 from 2010-06-29.

Automatic conversion script
Id: cif_fix_enum 1527 2010-12-29 10:47:43Z saulius 
;
_cod_original_formula_sum 'C31.50 H44 B N8 O4.50 Re'
_cod_database_code 4020838

loop_
_symmetry_equiv_pos_as_xyz
'x, y, z'
'-x, -y, -z'

loop_
_atom_site_label
_atom_site_type_symbol
_atom_site_fract_x
_atom_site_fract_y
_atom_site_fract_z
_atom_site_U_iso_or_equiv
_atom_site_adp_type
_atom_site_occupancy
_atom_site_symmetry_multiplicity
_atom_site_calc_flag
_atom_site_refinement_flags
_atom_site_disorder_assembly
_atom_site_disorder_group
Re1 Re 0.549585(9) 0.075860(9) 0.240467(7) 0.01902(4) Uani 1 1 d . . .
Re2 Re 0.608566(10) 0.301132(9) 0.750395(7) 0.01826(4) Uani 1 1 d . . .
O1A O 0.8201(2) -0.0554(2) -0.00395(17) 0.0370(7) Uani 1 1 d . . .
O2A O 0.8286(2) 0.07864(19) 0.00675(14) 0.0295(6) Uani 1 1 d . . .
O3A O 0.7360(2) 0.1766(2) 0.35380(19) 0.0420(7) Uani 1 1 d . . .
O4A O 0.6018(2) -0.12290(18) 0.31039(15) 0.0290(6) Uani 1 1 d . . .
O1B O 0.3945(3) 0.4892(2) 0.53810(18) 0.0468(8) Uani 1 1 d . . .
O2B O 0.4594(2) 0.3298(2) 0.54927(16) 0.0368(7) Uani 1 1 d . . .
O3B O 0.2740(3) 0.6184(2) 0.9057(2) 0.0564(10) Uani 1 1 d . . .
O4B O 0.5176(2) 0.1828(2) 0.85901(16) 0.0327(6) Uani 1 1 d . . .
N1A N 0.4741(2) 0.1323(2) 0.35528(17) 0.0236(6) Uani 1 1 d . . .
N2A N 0.3864(2) 0.2142(2) 0.36939(19) 0.0296(7) Uani 1 1 d . . .
N3A N 0.4953(2) 0.2289(2) 0.20209(18) 0.0270(7) Uani 1 1 d . . .
N4A N 0.4025(2) 0.2950(2) 0.2405(2) 0.0311(7) Uani 1 1 d . . .
N5A N 0.3985(2) 0.1037(2) 0.24601(18) 0.0264(6) Uani 1 1 d . . .
N6A N 0.3187(2) 0.1902(2) 0.2736(2) 0.0322(7) Uani 1 1 d . . .
N7A N 0.5730(2) 0.0349(2) 0.12629(17) 0.0239(6) Uani 1 1 d . . .
N8A N 0.6166(2) -0.0536(2) 0.02697(18) 0.0297(7) Uani 1 1 d . . .
N1B N 0.6315(2) 0.3490(2) 0.84335(17) 0.0230(6) Uani 1 1 d . . .
N2B N 0.7154(2) 0.3601(2) 0.83333(17) 0.0240(6) Uani 1 1 d . . .
N3B N 0.6863(2) 0.3817(2) 0.67284(17) 0.0249(6) Uani 1 1 d . . .
N4B N 0.7635(2) 0.3842(2) 0.69028(17) 0.0250(6) Uani 1 1 d . . .
N5B N 0.7617(2) 0.1937(2) 0.74765(17) 0.0230(6) Uani 1 1 d . . .
N6B N 0.8322(2) 0.2209(2) 0.74772(18) 0.0255(6) Uani 1 1 d . . .
N7B N 0.6410(2) 0.2173(2) 0.65490(17) 0.0225(6) Uani 1 1 d . . .
N8B N 0.6561(2) 0.1026(2) 0.59056(17) 0.0264(6) Uani 1 1 d . . .
C1A C 0.7863(2) -0.0486(2) 0.16650(19) 0.0210(6) Uani 1 1 d . . .
H1A H 0.7600 -0.0812 0.1447 0.025 Uiso 1 1 calc R . .
C2A C 0.7032(2) 0.0524(2) 0.1842(2) 0.0211(6) Uani 1 1 d . . .
C3A C 0.6711(3) 0.0953(3) 0.2580(2) 0.0242(7) Uani 1 1 d . . .
C4A C 0.7272(3) 0.0439(3) 0.3186(2) 0.0276(8) Uani 1 1 d . . .
H4A H 0.6772 0.0552 0.3687 0.033 Uiso 1 1 calc R . .
C5A C 0.8110(3) -0.1214(3) 0.3720(2) 0.0374(10) Uani 1 1 d . . .
H5A H 0.7922 -0.0926 0.4188 0.045 Uiso 1 1 calc R . .
C6A C 0.8614(3) -0.2193(3) 0.3676(3) 0.0425(11) Uani 1 1 d . . .
H6A H 0.8772 -0.2559 0.4110 0.051 Uiso 1 1 calc R . .
C7A C 0.8887(3) -0.2631(3) 0.2993(3) 0.0363(9) Uani 1 1 d . . .
H7A H 0.9236 -0.3294 0.2955 0.044 Uiso 1 1 calc R . .
C8A C 0.8630(3) -0.2062(3) 0.2358(2) 0.0300(8) Uani 1 1 d . . .
H8A H 0.8793 -0.2359 0.1900 0.036 Uiso 1 1 calc R . .
C9A C 0.8138(3) -0.1060(3) 0.2380(2) 0.0235(7) Uani 1 1 d . . .
C10A C 0.7868(3) -0.0634(3) 0.3079(2) 0.0264(7) Uani 1 1 d . . .
C11A C 0.8786(3) -0.0460(2) 0.10053(19) 0.0213(6) Uani 1 1 d . . .
C12A C 0.9164(3) 0.0162(3) 0.1219(2) 0.0256(7) Uani 1 1 d . . .
H12A H 0.9679 0.0207 0.0790 0.038 Uiso 1 1 calc R . .
H12B H 0.9432 -0.0116 0.1654 0.038 Uiso 1 1 calc R . .
H12C H 0.8620 0.0791 0.1348 0.038 Uiso 1 1 calc R . .
C13A C 0.9663(3) -0.1453(3) 0.0793(2) 0.0308(8) Uani 1 1 d . . .
H13A H 1.0175 -0.1397 0.0367 0.046 Uiso 1 1 calc R . .
H13B H 0.9434 -0.1852 0.0652 0.046 Uiso 1 1 calc R . .
H13C H 0.9933 -0.1733 0.1228 0.046 Uiso 1 1 calc R . .
C14A C 0.8390(3) -0.0096(3) 0.0291(2) 0.0247(7) Uani 1 1 d . . .
C15A C 0.7914(3) 0.1162(3) -0.0616(2) 0.0385(10) Uani 1 1 d . . .
H15A H 0.8368 0.0748 -0.1044 0.058 Uiso 1 1 calc R . .
H15B H 0.7865 0.1792 -0.0736 0.058 Uiso 1 1 calc R . .
H15C H 0.7264 0.1193 -0.0519 0.058 Uiso 1 1 calc R . .
C16A C 0.7965(3) 0.0843(3) 0.3223(2) 0.0337(9) Uani 1 1 d . . .
H16A H 0.8403 0.0435 0.3544 0.040 Uiso 1 1 calc R . .
H16B H 0.8377 0.0876 0.2711 0.040 Uiso 1 1 calc R . .
C17A C 0.7927(5) 0.2260(4) 0.3497(4) 0.0640(16) Uani 1 1 d . . .
H17A H 0.8487 0.1861 0.3705 0.096 Uiso 1 1 calc R . .
H17B H 0.7511 0.2838 0.3789 0.096 Uiso 1 1 calc R . .
H17C H 0.8166 0.2416 0.2969 0.096 Uiso 1 1 calc R . .
C18A C 0.4903(3) 0.0962(3) 0.4239(2) 0.0256(7) Uani 1 1 d . . .
H18A H 0.5455 0.0398 0.4309 0.031 Uiso 1 1 calc R . .
C19A C 0.4134(3) 0.1548(3) 0.4837(2) 0.0336(9) Uani 1 1 d . . .
H19A H 0.4072 0.1463 0.5364 0.040 Uiso 1 1 calc R . .
C20A C 0.3485(3) 0.2282(3) 0.4464(2) 0.0362(9) Uani 1 1 d . . .
H20A H 0.2886 0.2790 0.4703 0.043 Uiso 1 1 calc R . .
C21A C 0.5357(3) 0.2791(3) 0.1506(2) 0.0323(8) Uani 1 1 d . . .
H21A H 0.5991 0.2521 0.1162 0.039 Uiso 1 1 calc R . .
C22A C 0.4707(3) 0.3764(3) 0.1553(3) 0.0411(11) Uani 1 1 d . . .
H22A H 0.4809 0.4259 0.1260 0.049 Uiso 1 1 calc R . .
C23A C 0.3877(3) 0.3829(3) 0.2130(3) 0.0427(11) Uani 1 1 d . . .
H23A H 0.3303 0.4394 0.2304 0.051 Uiso 1 1 calc R . .
C24A C 0.3623(3) 0.0552(3) 0.2230(2) 0.0310(8) Uani 1 1 d . . .
H24A H 0.4005 -0.0059 0.2022 0.037 Uiso 1 1 calc R . .
C25A C 0.2587(3) 0.1087(4) 0.2344(3) 0.0488(13) Uani 1 1 d . . .
H25A H 0.2158 0.0913 0.2225 0.059 Uiso 1 1 calc R . .
C26A C 0.2339(3) 0.1932(4) 0.2673(3) 0.0455(12) Uani 1 1 d . . .
H26A H 0.1698 0.2435 0.2824 0.055 Uiso 1 1 calc R . .
C27A C 0.6074(3) -0.0530(3) 0.1024(2) 0.0255(7) Uani 1 1 d . . .
H27A H 0.6231 -0.1073 0.1339 0.031 Uiso 1 1 calc R . .
C28A C 0.5868(3) 0.0385(3) 0.0009(2) 0.0332(9) Uani 1 1 d . . .
H28A H 0.5856 0.0599 -0.0494 0.040 Uiso 1 1 calc R . .
C29A C 0.5595(3) 0.0928(3) 0.0618(2) 0.0313(8) Uani 1 1 d . . .
H29A H 0.5353 0.1590 0.0606 0.038 Uiso 1 1 calc R . .
C30A C 0.6620(3) -0.1394(3) -0.0195(2) 0.0397(10) Uani 1 1 d . . .
H30A H 0.7337 -0.1660 -0.0324 0.060 Uiso 1 1 calc R . .
H30B H 0.6405 -0.1227 -0.0659 0.060 Uiso 1 1 calc R . .
H30C H 0.6416 -0.1858 0.0093 0.060 Uiso 1 1 calc R . .
C31A C 0.5854(3) -0.0464(2) 0.28070(19) 0.0211(6) Uani 1 1 d . . .
C1B C 0.3983(3) 0.3603(2) 0.7126(2) 0.0217(7) Uani 1 1 d . . .
H1B H 0.4326 0.2934 0.6965 0.026 Uiso 1 1 calc R . .
C2B C 0.4798(3) 0.3908(2) 0.7041(2) 0.0226(7) Uani 1 1 d . . .
C3B C 0.4776(3) 0.4424(2) 0.7633(2) 0.0240(7) Uani 1 1 d . . .
C4B C 0.3905(3) 0.4747(3) 0.8352(2) 0.0269(7) Uani 1 1 d . . .
H4B H 0.4188 0.4636 0.8788 0.032 Uiso 1 1 calc R . .
C5B C 0.2716(3) 0.4181(3) 0.9261(2) 0.0362(9) Uani 1 1 d . . .
H5B H 0.2680 0.4540 0.9638 0.043 Uiso 1 1 calc R . .
C6B C 0.2176(3) 0.3668(3) 0.9451(2) 0.0401(10) Uani 1 1 d . . .
H6B H 0.1766 0.3694 0.9947 0.048 Uiso 1 1 calc R . .
C7B C 0.2246(3) 0.3118(3) 0.8907(2) 0.0369(9) Uani 1 1 d . . .
H7B H 0.1887 0.2764 0.9035 0.044 Uiso 1 1 calc R . .
C8B C 0.2847(3) 0.3085(3) 0.8166(2) 0.0263(7) Uani 1 1 d . . .
H8B H 0.2907 0.2691 0.7805 0.032 Uiso 1 1 calc R . .
C9B C 0.3365(3) 0.3635(2) 0.7953(2) 0.0232(7) Uani 1 1 d . . .
C10B C 0.3319(3) 0.4176(3) 0.8513(2) 0.0253(7) Uani 1 1 d . . .
C11B C 0.3318(3) 0.4199(3) 0.6560(2) 0.0253(7) Uani 1 1 d . . .
C12B C 0.2669(3) 0.5239(3) 0.6800(3) 0.0359(9) Uani 1 1 d . . .
H12D H 0.3088 0.5514 0.6824 0.054 Uiso 1 1 calc R . .
H12E H 0.2212 0.5272 0.7297 0.054 Uiso 1 1 calc R . .
H12F H 0.2297 0.5587 0.6430 0.054 Uiso 1 1 calc R . .
C13B C 0.2650(3) 0.3766(3) 0.6497(2) 0.0319(8) Uani 1 1 d . . .
H13D H 0.2363 0.4060 0.6073 0.048 Uiso 1 1 calc R . .
H13E H 0.2123 0.3877 0.6966 0.048 Uiso 1 1 calc R . .
H13F H 0.3046 0.3089 0.6414 0.048 Uiso 1 1 calc R . .
C14B C 0.3985(3) 0.4188(3) 0.5758(2) 0.0306(8) Uani 1 1 d . . .
C15B C 0.5206(4) 0.3233(4) 0.4701(3) 0.0482(12) Uani 1 1 d . . .
H15D H 0.4780 0.3495 0.4359 0.072 Uiso 1 1 calc R . .
H15E H 0.5663 0.2574 0.4578 0.072 Uiso 1 1 calc R . .
H15F H 0.5577 0.3587 0.4645 0.072 Uiso 1 1 calc R . .
C16B C 0.3220(3) 0.5834(3) 0.8312(3) 0.0359(9) Uani 1 1 d . . .
H16C H 0.3617 0.6157 0.8031 0.043 Uiso 1 1 calc R . .
H16D H 0.2727 0.5952 0.8043 0.043 Uiso 1 1 calc R . .
C17B C 0.2071(4) 0.7174(4) 0.9072(4) 0.0669(17) Uani 1 1 d . . .
H17D H 0.2398 0.7510 0.8713 0.100 Uiso 1 1 calc R . .
H17E H 0.1872 0.7412 0.9582 0.100 Uiso 1 1 calc R . .
H17F H 0.1489 0.7271 0.8933 0.100 Uiso 1 1 calc R . .
C18B C 0.5821(3) 0.3640(3) 0.9183(2) 0.0273(8) Uani 1 1 d . . .
H18B H 0.5222 0.3604 0.9413 0.033 Uiso 1 1 calc R . .
C19B C 0.6335(3) 0.3856(3) 0.9566(2) 0.0330(9) Uani 1 1 d . . .
H19B H 0.6151 0.3996 1.0085 0.040 Uiso 1 1 calc R . .
C20B C 0.7163(3) 0.3820(3) 0.9020(2) 0.0312(8) Uani 1 1 d . . .
H20B H 0.7657 0.3928 0.9103 0.037 Uiso 1 1 calc R . .
C21B C 0.6720(3) 0.4371(3) 0.6106(2) 0.0321(9) Uani 1 1 d . . .
H21B H 0.6241 0.4481 0.5857 0.039 Uiso 1 1 calc R . .
C22B C 0.7392(3) 0.4763(3) 0.5879(3) 0.0390(10) Uani 1 1 d . . .
H22B H 0.7443 0.5177 0.5465 0.047 Uiso 1 1 calc R . .
C23B C 0.7955(3) 0.4408(3) 0.6393(2) 0.0344(9) Uani 1 1 d . . .
H23B H 0.8474 0.4536 0.6392 0.041 Uiso 1 1 calc R . .
C24B C 0.8101(3) 0.0995(3) 0.7355(2) 0.0285(8) Uani 1 1 d . . .
H24B H 0.7797 0.0624 0.7328 0.034 Uiso 1 1 calc R . .
C25B C 0.9108(3) 0.0647(3) 0.7274(3) 0.0366(9) Uani 1 1 d . . .
H25B H 0.9603 0.0017 0.7186 0.044 Uiso 1 1 calc R . .
C26B C 0.9230(3) 0.1436(3) 0.7353(2) 0.0320(9) Uani 1 1 d . . .
H26B H 0.9832 0.1434 0.7325 0.038 Uiso 1 1 calc R . .
C27B C 0.6116(3) 0.1517(2) 0.6564(2) 0.0228(7) Uani 1 1 d . . .
H27B H 0.5657 0.1408 0.6979 0.027 Uiso 1 1 calc R . .
C28B C 0.7166(3) 0.1395(3) 0.5437(2) 0.0364(9) Uani 1 1 d . . .
H28B H 0.7571 0.1197 0.4942 0.044 Uiso 1 1 calc R . .
C29B C 0.7062(3) 0.2108(3) 0.5834(2) 0.0344(9) Uani 1 1 d . . .
H29B H 0.7382 0.2493 0.5651 0.041 Uiso 1 1 calc R . .
C30B C 0.6416(3) 0.0242(3) 0.5734(2) 0.0351(9) Uani 1 1 d . . .
H30D H 0.6983 -0.0356 0.5780 0.053 Uiso 1 1 calc R . .
H30E H 0.6350 0.0318 0.5219 0.053 Uiso 1 1 calc R . .
H30F H 0.5820 0.0248 0.6091 0.053 Uiso 1 1 calc R . .
C31B C 0.5502(3) 0.2316(2) 0.81712(19) 0.0212(6) Uani 1 1 d . . .
B1A B 0.3347(3) 0.2637(3) 0.3052(3) 0.0335(10) Uani 1 1 d . . .
B1B B 0.8012(3) 0.3271(3) 0.7587(3) 0.0267(8) Uani 1 1 d . . .
H1BA H 0.259(3) 0.332(3) 0.329(2) 0.027(11) Uiso 1 1 d . . .
H1BB H 0.863(3) 0.339(3) 0.754(2) 0.031(11) Uiso 1 1 d . . .
C1H C 0.9042(12) 0.5681(10) 0.4900(9) 0.081(4) Uani 0.50 1 d P . .
C2H C 0.9565(8) 0.5733(7) 0.5274(7) 0.054(3) Uani 0.50 1 d P . .
C3H C 1.0335(8) 0.4938(10) 0.5527(8) 0.070(4) Uani 0.50 1 d P . .
O1F1 O -0.0335(10) 0.2142(9) 0.5170(7) 0.117(4) Uiso 0.50 1 d P . .
C2F1 C 0.0182(10) 0.1116(10) 0.5116(8) 0.074(4) Uiso 0.50 1 d P . .
C3F1 C 0.0618(11) 0.1042(11) 0.4201(9) 0.080(4) Uiso 0.50 1 d P . .
C4F1 C 0.0126(10) 0.1815(10) 0.3898(8) 0.066(3) Uiso 0.50 1 d P . .
C5F1 C -0.0127(12) 0.2369(12) 0.4198(10) 0.087(4) Uiso 0.50 1 d P . .
O1F2 O -0.0054(10) 0.4510(9) 0.1450(8) 0.122(4) Uiso 0.50 1 d P . .
C2F2 C 0.0528(13) 0.5116(12) 0.1458(10) 0.095(5) Uiso 0.50 1 d P . .
C3F2 C 0.1232(14) 0.4636(13) 0.1885(10) 0.100(5) Uiso 0.50 1 d P . .
C4F2 C 0.0681(15) 0.4353(14) 0.2475(11) 0.109(6) Uiso 0.50 1 d P . .
C5F2 C 0.0278(19) 0.3983(18) 0.2193(15) 0.152(9) Uiso 0.50 1 d P . .

loop_
_atom_site_aniso_label
_atom_site_aniso_U_11
_atom_site_aniso_U_22
_atom_site_aniso_U_33
_atom_site_aniso_U_23
_atom_site_aniso_U_13
_atom_site_aniso_U_12
Re1 0.01636(6) 0.01797(7) 0.01948(6) 0.00247(5) -0.00329(5) -0.00691(5)
Re2 0.01885(7) 0.01834(6) 0.01821(6) 0.00327(5) -0.00707(5) -0.00868(5)
O1A 0.0443(18) 0.0415(17) 0.0326(15) 0.0019(13) -0.0139(13) -0.0238(15)
O2A 0.0332(15) 0.0307(14) 0.0221(12) 0.0068(10) -0.0069(11) -0.0148(12)
O3A 0.0427(18) 0.0379(17) 0.0489(19) -0.0044(14) -0.0112(15) -0.0205(15)
O4A 0.0305(14) 0.0220(13) 0.0310(14) 0.0068(10) -0.0075(11) -0.0115(11)
O1B 0.065(2) 0.0465(19) 0.0348(17) 0.0189(14) -0.0208(16) -0.0308(18)
O2B 0.0369(16) 0.0426(17) 0.0258(14) 0.0015(12) -0.0072(12) -0.0153(14)
O3B 0.065(2) 0.0297(17) 0.056(2) -0.0200(16) -0.0280(19) 0.0059(16)
O4B 0.0350(15) 0.0310(14) 0.0320(14) 0.0126(11) -0.0095(12) -0.0185(13)
N1A 0.0211(14) 0.0184(14) 0.0257(15) -0.0016(11) 0.0001(12) -0.0078(12)
N2A 0.0241(16) 0.0218(15) 0.0301(16) -0.0022(12) 0.0028(13) -0.0057(13)
N3A 0.0221(15) 0.0217(15) 0.0304(16) 0.0029(12) -0.0024(13) -0.0084(12)
N4A 0.0248(16) 0.0213(15) 0.0352(18) 0.0041(13) -0.0023(14) -0.0057(13)
N5A 0.0197(14) 0.0274(16) 0.0299(16) 0.0087(13) -0.0079(12) -0.0109(13)
N6A 0.0195(15) 0.0287(17) 0.0407(19) 0.0083(14) -0.0057(14) -0.0089(13)
N7A 0.0232(15) 0.0266(15) 0.0232(14) 0.0063(12) -0.0091(12) -0.0125(13)
N8A 0.0310(18) 0.0378(19) 0.0242(15) 0.0023(13) -0.0107(13) -0.0174(15)
N1B 0.0246(15) 0.0223(14) 0.0234(14) 0.0014(11) -0.0080(12) -0.0111(12)
N2B 0.0262(15) 0.0270(15) 0.0228(14) 0.0014(12) -0.0094(12) -0.0139(13)
N3B 0.0259(15) 0.0264(15) 0.0243(15) 0.0059(12) -0.0078(12) -0.0144(13)
N4B 0.0251(15) 0.0294(16) 0.0241(15) 0.0027(12) -0.0059(12) -0.0164(13)
N5B 0.0215(14) 0.0249(15) 0.0227(14) 0.0030(11) -0.0079(12) -0.0104(12)
N6B 0.0191(14) 0.0295(16) 0.0274(15) 0.0023(12) -0.0086(12) -0.0099(13)
N7B 0.0224(14) 0.0260(15) 0.0201(14) 0.0038(11) -0.0080(11) -0.0114(12)
N8B 0.0278(16) 0.0292(16) 0.0229(15) -0.0033(12) -0.0048(12) -0.0138(13)
C1A 0.0175(15) 0.0213(16) 0.0219(16) 0.0020(12) -0.0043(13) -0.0083(13)
C2A 0.0158(15) 0.0209(16) 0.0235(16) 0.0013(12) -0.0033(12) -0.0075(13)
C3A 0.0188(16) 0.0287(18) 0.0259(17) -0.0012(14) -0.0040(13) -0.0124(14)
C4A 0.0228(18) 0.038(2) 0.0213(17) -0.0020(15) -0.0034(14) -0.0143(16)
C5A 0.033(2) 0.052(3) 0.0254(19) 0.0075(18) -0.0116(17) -0.019(2)
C6A 0.037(2) 0.049(3) 0.040(2) 0.024(2) -0.019(2) -0.020(2)
C7A 0.028(2) 0.032(2) 0.045(2) 0.0150(18) -0.0120(18) -0.0142(17)
C8A 0.0275(19) 0.030(2) 0.033(2) 0.0076(16) -0.0099(16) -0.0153(16)
C9A 0.0171(16) 0.0274(18) 0.0268(17) 0.0058(14) -0.0067(13) -0.0121(14)
C10A 0.0182(16) 0.0331(19) 0.0234(17) 0.0050(14) -0.0041(13) -0.0106(15)
C11A 0.0185(15) 0.0195(16) 0.0214(16) 0.0003(12) -0.0032(13) -0.0065(13)
C12A 0.0220(17) 0.0277(18) 0.0245(17) 0.0021(14) -0.0034(14) -0.0115(15)
C13A 0.0237(18) 0.0267(19) 0.0305(19) -0.0016(15) -0.0001(15) -0.0064(15)
C14A 0.0189(16) 0.0275(18) 0.0208(16) 0.0006(13) 0.0000(13) -0.0087(14)
C15A 0.041(2) 0.043(2) 0.029(2) 0.0150(18) -0.0140(18) -0.019(2)
C16A 0.029(2) 0.041(2) 0.030(2) -0.0072(17) -0.0037(16) -0.0152(18)
C17A 0.086(4) 0.058(4) 0.069(4) -0.001(3) -0.014(3) -0.053(4)
C18A 0.0255(18) 0.0270(18) 0.0238(17) -0.0021(14) -0.0028(14) -0.0135(15)
C19A 0.038(2) 0.032(2) 0.0262(19) -0.0055(16) 0.0047(16) -0.0187(18)
C20A 0.034(2) 0.029(2) 0.034(2) -0.0074(16) 0.0091(17) -0.0137(18)
C21A 0.032(2) 0.0254(19) 0.035(2) 0.0053(16) -0.0030(17) -0.0147(17)
C22A 0.043(3) 0.0222(19) 0.047(3) 0.0094(18) -0.003(2) -0.0138(18)
C23A 0.039(2) 0.0192(18) 0.051(3) 0.0092(18) -0.007(2) -0.0045(17)
C24A 0.029(2) 0.033(2) 0.035(2) 0.0117(16) -0.0143(17) -0.0179(17)
C25A 0.033(2) 0.053(3) 0.069(3) 0.021(3) -0.027(2) -0.025(2)
C26A 0.020(2) 0.044(3) 0.067(3) 0.014(2) -0.015(2) -0.0123(19)
C27A 0.0270(18) 0.0310(19) 0.0209(16) 0.0042(14) -0.0094(14) -0.0145(16)
C28A 0.038(2) 0.044(2) 0.0241(18) 0.0117(16) -0.0162(17) -0.0221(19)
C29A 0.034(2) 0.032(2) 0.032(2) 0.0134(16) -0.0168(17) -0.0174(17)
C30A 0.040(2) 0.048(3) 0.029(2) -0.0070(19) -0.0118(18) -0.016(2)
C31A 0.0180(15) 0.0228(16) 0.0196(15) -0.0027(12) -0.0018(12) -0.0081(13)
C1B 0.0220(16) 0.0203(16) 0.0233(16) 0.0039(13) -0.0106(13) -0.0085(13)
C2B 0.0213(16) 0.0214(16) 0.0263(17) 0.0066(13) -0.0120(14) -0.0092(14)
C3B 0.0216(17) 0.0194(16) 0.0306(18) 0.0031(13) -0.0134(14) -0.0061(13)
C4B 0.0259(18) 0.0206(17) 0.0327(19) -0.0029(14) -0.0112(15) -0.0066(14)
C5B 0.034(2) 0.037(2) 0.030(2) -0.0085(17) -0.0037(17) -0.0104(18)
C6B 0.038(2) 0.046(3) 0.028(2) -0.0035(18) 0.0015(18) -0.017(2)
C7B 0.032(2) 0.041(2) 0.037(2) 0.0014(18) -0.0018(18) -0.0204(19)
C8B 0.0248(18) 0.0260(18) 0.0269(18) 0.0022(14) -0.0069(14) -0.0114(15)
C9B 0.0194(16) 0.0194(16) 0.0264(17) 0.0018(13) -0.0077(13) -0.0050(13)
C10B 0.0202(17) 0.0201(16) 0.0290(18) -0.0021(13) -0.0067(14) -0.0032(13)
C11B 0.0238(17) 0.0257(18) 0.0272(18) 0.0046(14) -0.0121(14) -0.0102(15)
C12B 0.034(2) 0.031(2) 0.040(2) 0.0059(17) -0.0215(19) -0.0081(18)
C13B 0.029(2) 0.039(2) 0.033(2) 0.0079(17) -0.0165(17) -0.0175(18)
C14B 0.033(2) 0.036(2) 0.0292(19) 0.0072(16) -0.0172(17) -0.0178(18)
C15B 0.043(3) 0.067(3) 0.029(2) 0.001(2) -0.004(2) -0.024(3)
C16B 0.031(2) 0.0210(18) 0.052(3) -0.0059(17) -0.0133(19) -0.0057(16)
C17B 0.058(3) 0.034(3) 0.086(4) -0.027(3) -0.026(3) 0.009(2)
C18B 0.0308(19) 0.0248(18) 0.0224(17) 0.0011(14) -0.0061(15) -0.0105(15)
C19B 0.045(2) 0.031(2) 0.0229(18) -0.0009(15) -0.0121(17) -0.0144(18)
C20B 0.040(2) 0.031(2) 0.0303(19) 0.0013(16) -0.0176(17) -0.0179(18)
C21B 0.035(2) 0.036(2) 0.0280(19) 0.0118(16) -0.0118(17) -0.0201(18)
C22B 0.044(3) 0.041(2) 0.036(2) 0.0156(19) -0.0101(19) -0.027(2)
C23B 0.035(2) 0.039(2) 0.034(2) 0.0054(17) -0.0042(17) -0.0257(19)
C24B 0.0282(19) 0.0228(17) 0.0314(19) -0.0007(14) -0.0113(16) -0.0070(15)
C25B 0.031(2) 0.029(2) 0.040(2) -0.0023(17) -0.0153(18) -0.0020(17)
C26B 0.0198(18) 0.039(2) 0.0300(19) 0.0019(17) -0.0102(15) -0.0060(16)
C27B 0.0233(17) 0.0223(16) 0.0223(16) -0.0004(13) -0.0071(13) -0.0094(14)
C28B 0.043(2) 0.045(2) 0.0238(19) -0.0052(17) 0.0017(17) -0.026(2)
C29B 0.037(2) 0.044(2) 0.0250(19) -0.0013(17) 0.0000(16) -0.025(2)
C30B 0.043(2) 0.036(2) 0.032(2) -0.0094(17) -0.0059(18) -0.022(2)
C31B 0.0201(16) 0.0195(15) 0.0224(16) 0.0010(12) -0.0082(13) -0.0066(13)
B1A 0.023(2) 0.023(2) 0.038(2) 0.0055(18) 0.0005(18) -0.0039(17)
B1B 0.025(2) 0.031(2) 0.029(2) 0.0033(17) -0.0109(17) -0.0147(18)
C1H 0.099(12) 0.062(8) 0.101(11) 0.047(8) -0.049(10) -0.052(9)
C2H 0.035(5) 0.040(5) 0.083(8) 0.017(5) -0.021(5) -0.015(4)
C3H 0.021(5) 0.083(9) 0.072(8) 0.029(7) -0.004(5) -0.012(5)

loop_
_geom_bond_atom_site_label_1
_geom_bond_atom_site_label_2
_geom_bond_distance
_geom_bond_site_symmetry_2
_geom_bond_publ_flag
Re1 C31A 1.841(3) . ?
Re1 N7A 2.148(3) . ?
Re1 N1A 2.155(3) . ?
Re1 N5A 2.173(3) . ?
Re1 C2A 2.185(3) . ?
Re1 C3A 2.193(3) . ?
Re1 N3A 2.233(3) . ?
Re2 C31B 1.843(3) . ?
Re2 N7B 2.143(3) . ?
Re2 N1B 2.148(3) . ?
Re2 N5B 2.183(3) . ?
Re2 C2B 2.186(3) . ?
Re2 C3B 2.193(3) . ?
Re2 N3B 2.232(3) . ?
O1A C14A 1.195(4) . ?
O2A C14A 1.341(4) . ?
O2A C15A 1.462(4) . ?
O3A C16A 1.409(5) . ?
O3A C17A 1.422(6) . ?
O4A C31A 1.191(4) . ?
O1B C14B 1.203(5) . ?
O2B C14B 1.338(5) . ?
O2B C15B 1.456(5) . ?
O3B C16B 1.390(5) . ?
O3B C17B 1.416(6) . ?
O4B C31B 1.182(4) . ?
N1A C18A 1.339(5) . ?
N1A N2A 1.358(4) . ?
N2A C20A 1.354(5) . ?
N2A B1A 1.529(6) . ?
N3A C21A 1.342(5) . ?
N3A N4A 1.367(4) . ?
N4A C23A 1.340(5) . ?
N4A B1A 1.525(5) . ?
N5A C24A 1.324(5) . ?
N5A N6A 1.380(5) . ?
N6A C26A 1.351(5) . ?
N6A B1A 1.526(6) . ?
N7A C27A 1.326(5) . ?
N7A C29A 1.380(4) . ?
N8A C27A 1.338(5) . ?
N8A C28A 1.362(5) . ?
N8A C30A 1.465(5) . ?
N1B C18B 1.342(5) . ?
N1B N2B 1.365(4) . ?
N2B C20B 1.355(5) . ?
N2B B1B 1.541(5) . ?
N3B C21B 1.331(4) . ?
N3B N4B 1.365(4) . ?
N4B C23B 1.343(5) . ?
N4B B1B 1.524(5) . ?
N5B C24B 1.335(5) . ?
N5B N6B 1.368(4) . ?
N6B C26B 1.349(5) . ?
N6B B1B 1.543(5) . ?
N7B C27B 1.318(4) . ?
N7B C29B 1.372(5) . ?
N8B C27B 1.340(5) . ?
N8B C28B 1.362(5) . ?
N8B C30B 1.459(5) . ?
C1A C2A 1.515(5) . ?
C1A C9A 1.523(5) . ?
C1A C11A 1.590(5) . ?
C2A C3A 1.439(5) . ?
C3A C4A 1.516(5) . ?
C4A C10A 1.514(5) . ?
C4A C16A 1.523(5) . ?
C5A C6A 1.371(7) . ?
C5A C10A 1.400(5) . ?
C6A C7A 1.370(7) . ?
C7A C8A 1.390(5) . ?
C8A C9A 1.400(5) . ?
C9A C10A 1.388(5) . ?
C11A C12A 1.515(5) . ?
C11A C14A 1.530(5) . ?
C11A C13A 1.528(5) . ?
C18A C19A 1.399(5) . ?
C19A C20A 1.383(6) . ?
C21A C22A 1.389(6) . ?
C22A C23A 1.373(6) . ?
C24A C25A 1.398(6) . ?
C25A C26A 1.385(7) . ?
C28A C29A 1.347(6) . ?
C1B C9B 1.517(5) . ?
C1B C2B 1.531(5) . ?
C1B C11B 1.573(5) . ?
C2B C3B 1.434(5) . ?
C3B C4B 1.518(5) . ?
C4B C10B 1.514(5) . ?
C4B C16B 1.545(5) . ?
C5B C6B 1.376(6) . ?
C5B C10B 1.401(5) . ?
C6B C7B 1.368(6) . ?
C7B C8B 1.383(5) . ?
C8B C9B 1.397(5) . ?
C9B C10B 1.397(5) . ?
C11B C14B 1.512(5) . ?
C11B C12B 1.519(5) . ?
C11B C13B 1.540(5) . ?
C18B C19B 1.394(5) . ?
C19B C20B 1.357(6) . ?
C21B C22B 1.395(6) . ?
C22B C23B 1.362(6) . ?
C24B C25B 1.374(6) . ?
C25B C26B 1.387(6) . ?
C28B C29B 1.354(6) . ?
C1H C3H 1.177(19) 2_766 ?
C1H C2H 1.253(17) . ?
C2H C3H 1.409(14) . ?
C2H C3H 1.86(2) 2_766 ?
C3H C1H 1.177(19) 2_766 ?
C3H C2H 1.86(2) 2_766 ?
O1F1 C2F1 1.437(17) . ?
O1F1 C5F1 1.712(19) . ?
C2F1 C3F1 1.597(19) . ?
C3F1 C4F1 1.249(18) . ?
C4F1 C5F1 0.957(18) . ?
O1F2 C2F2 1.61(2) . ?
O1F2 C5F2 1.57(3) . ?
C2F2 C3F2 1.40(2) . ?
C3F2 C4F2 1.32(2) . ?
C3F2 C5F2 2.10(3) . ?
C4F2 C5F2 1.29(3) . ?
